data_1539614
loop_
_publ_author_name
'Bacher, P.'
'Roult, G.'
'Merdrignac, O.'
'Ghers, M.'
'Guyader, J.'
'Laurent, Y.'

_publ_section_title
;
 Structure and crystallization of zinc and germanium oxynitrides
 determined by neutron diffraction
;
_journal_name_full 'Materials Chemistry and Physics'
_journal_page_first 223
_journal_page_last 235
_journal_volume 21
_journal_year 1989
_chemical_formula_sum 'Ge0.689 N1.218 O0.782 Zn1.231'
_chemical_name_systematic 'Zn1.231 Ge.689 O.782 N1.218'
_space_group_IT_number 186
_symmetry_space_group_name_Hall 'P 6c -2c'
_symmetry_space_group_name_H-M 'P 63 m c'
_cell_angle_alpha 90
_cell_angle_beta 90
_cell_angle_gamma 120
_cell_formula_units_Z 1
_cell_length_a 3.209
_cell_length_b 3.209
_cell_length_c 5.1927
_cell_volume 46.309
_citation_journal_id_ASTM MCHPDR
_cod_data_source_file Bacher_MCHPDR_1989_1872.cif
_cod_data_source_block Ge0.689N1.218O0.782Zn1.231
_cod_original_cell_volume 46.30878
_cod_database_code 1539614

loop_
_symmetry_equiv_pos_as_xyz
x,y,z
x-y,x,z+1/2
-y,x-y,z
-x,-y,z+1/2
-x+y,-x,z
y,-x+y,z+1/2
y,x,z+1/2
-x+y,y,z
-x,-x+y,z+1/2
-y,-x,z
x-y,-y,z+1/2
x,x-y,z

loop_
_atom_site_label
_atom_site_type_symbol
_atom_site_fract_x
_atom_site_fract_y
_atom_site_fract_z
_atom_site_occupancy
_atom_site_U_iso_or_equiv
N1 N-3 0.6667 0.3333 0.3848 0.609 0.0
O1 O-2 0.6667 0.3333 0.3848 0.391 0.0
Zn1 Zn+2 0.6667 0.3333 0 0.616 0.0
Ge1 Ge+4 0.6667 0.3333 0 0.345 0.0
